data_7203954
loop_
_publ_author_name
'Wang, Xiqu'
'Liu, Lumei'
'Cheng, Heidi'
'Ross, Kent'
'Jacobson, Allan J.'

_publ_section_title
;
 Synthesis and crystal structures of [H3N(CH2)2NH3]NbMOF(PO4)2(H2O)2, M
 = Fe,Co and [H3N(CH2)2NH3]Ti(Fe0.9Cr0.1)(F1.3O0.7)(H0.3PO4)2(H2O)2
;
_journal_issue 5
_journal_name_full 'Journal of Materials Chemistry'
_journal_page_first 1203
_journal_paper_doi 10.1039/a909193i
_journal_volume 10
_journal_year 2000
_chemical_formula_sum 'C2 H14.3 Cr0.1 F1.3 Fe0.9 N2 O10.7 P2 Ti'
_chemical_formula_weight 427.49
_chemical_name_systematic
; 
 ? 
;
_space_group_IT_number 2
_symmetry_space_group_name_Hall '-P 1'
_symmetry_space_group_name_H-M 'P -1'
_atom_sites_solution_hydrogens geom
_atom_sites_solution_primary direct
_atom_sites_solution_secondary difmap
_audit_creation_method SHELXL
_cell_angle_alpha 63.87(3)
_cell_angle_beta 80.60(3)
_cell_angle_gamma 69.79(3)
_cell_formula_units_Z 2
_cell_length_a 5.1584(10)
_cell_length_b 7.4556(14)
_cell_length_c 9.089(2)
_cell_measurement_temperature 293(2)
_cell_volume 294.48(14)
_computing_cell_refinement SAINT
_computing_data_reduction SAINT
_computing_structure_refinement 'SHELXL-93 (Sheldrick, 1993)'
_computing_structure_solution 'SHELXS-86 (Sheldrick, 1990)'
_diffrn_ambient_temperature 293(2)
_diffrn_measurement_device 'Siemens SMART/CCD'
_diffrn_radiation_monochromator graphite
_diffrn_radiation_source 'fine-focus sealed tube'
_diffrn_radiation_type MoK\a
_diffrn_radiation_wavelength 0.71073
_diffrn_reflns_av_R_equivalents 0.0471
_diffrn_reflns_av_sigmaI/netI 0.1342
_diffrn_reflns_limit_h_max 5
_diffrn_reflns_limit_h_min -6
_diffrn_reflns_limit_k_max 9
_diffrn_reflns_limit_k_min -9
_diffrn_reflns_limit_l_max 8
_diffrn_reflns_limit_l_min -11
_diffrn_reflns_number 1736
_diffrn_reflns_theta_max 28.29
_diffrn_reflns_theta_min 2.50
_exptl_absorpt_coefficient_mu 2.216
_exptl_absorpt_correction_type SADABS
_exptl_crystal_colour brown
_exptl_crystal_density_diffrn 2.386
_exptl_crystal_description plate
_exptl_crystal_F_000 211
_exptl_crystal_size_max 0.24
_exptl_crystal_size_mid 0.18
_exptl_crystal_size_min 0.08
_refine_diff_density_max 0.998
_refine_diff_density_min -1.557
_refine_diff_density_rms 0.246
_refine_ls_extinction_coef 0.0000(129)
_refine_ls_extinction_expression Fc^*^=kFc[1+0.001xFc^2^\l^3^/sin(2\q)]^-1/4^
_refine_ls_extinction_method SHELXL
_refine_ls_goodness_of_fit_all 1.076
_refine_ls_goodness_of_fit_obs 1.186
_refine_ls_matrix_type full
_refine_ls_number_parameters 98
_refine_ls_number_reflns 1214
_refine_ls_number_restraints 0
_refine_ls_restrained_S_all 1.076
_refine_ls_restrained_S_obs 1.186
_refine_ls_R_factor_all 0.1548
_refine_ls_R_factor_obs 0.0976
_refine_ls_shift/esd_max -0.075
_refine_ls_shift/esd_mean 0.001
_refine_ls_structure_factor_coef Fsqd
_refine_ls_weighting_details 'w=1/[\s^2^(Fo^2^)+(0.1270P)^2^+0.3167P] where P=(Fo^2^+2Fc^2^)/3'
_refine_ls_weighting_scheme calc
_refine_ls_wR_factor_all 0.2413
_refine_ls_wR_factor_obs 0.2103
_reflns_number_observed 782
_reflns_number_total 1214
_reflns_observed_criterion >2sigma(I)
_cod_data_source_file a909193i.txt
_cod_data_source_block compound3
_cod_depositor_comments
;
The following automatic conversions were performed:

'_refine_ls_weighting_scheme' value 'calc
w=1/[\s^2^(Fo^2^)+(0.1270P)^2^+0.3167P] where P=(Fo^2^+2Fc^2^)/3' was
changed to 'calc'. New tag '_refine_ls_weighting_details' was
created. The value of the new tag was set to
'w=1/[\s^2^(Fo^2^)+(0.1270P)^2^+0.3167P] where P=(Fo^2^+2Fc^2^)/3'.

Automatic conversion script
Id: cif_fix_values 3143 2015-03-26 13:38:13Z robertas 
;
_cod_original_cell_volume 294.48(10)
_cod_original_sg_symbol_H-M P-1
_cod_original_formula_sum C2H14.3N2O10.7F1.3Cr0.1Fe0.9TiP2
_cod_database_code 7203954

loop_
_symmetry_equiv_pos_as_xyz
'x, y, z'
'-x, -y, -z'

loop_
_atom_site_aniso_label
_atom_site_aniso_U_11
_atom_site_aniso_U_22
_atom_site_aniso_U_33
_atom_site_aniso_U_23
_atom_site_aniso_U_13
_atom_site_aniso_U_12
Ti 0.0048(13) 0.034(2) 0.022(2) -0.0074(14) 0.0039(11) -0.0062(12)
Fe 0.0147(12) 0.0237(13) 0.0250(14) -0.0170(11) 0.0098(9) -0.0074(10)
Cr 0.0147(12) 0.0237(13) 0.0250(14) -0.0170(11) 0.0098(9) -0.0074(10)
P 0.0106(14) 0.024(2) 0.022(2) -0.0149(13) 0.0058(11) -0.0061(11)
O1 0.012(4) 0.028(4) 0.038(5) -0.012(4) 0.007(3) -0.009(3)
O2 0.030(5) 0.027(4) 0.038(5) -0.023(4) 0.012(4) -0.009(4)
O3 0.020(4) 0.031(5) 0.037(5) -0.026(4) 0.009(3) -0.011(4)
O4 0.028(5) 0.032(5) 0.028(5) -0.020(4) 0.005(4) -0.010(4)
F5 0.022(4) 0.029(4) 0.047(5) -0.027(4) 0.012(3) -0.014(3)
O5 0.022(4) 0.029(4) 0.047(5) -0.027(4) 0.012(3) -0.014(3)
OW 0.019(5) 0.047(5) 0.038(5) -0.026(5) 0.010(4) -0.013(4)
N 0.026(6) 0.030(6) 0.027(6) -0.011(5) 0.001(4) -0.009(4)
C 0.026(7) 0.034(7) 0.052(9) -0.016(7) -0.006(6) -0.009(6)

loop_
_atom_site_label
_atom_site_type_symbol
_atom_site_fract_x
_atom_site_fract_y
_atom_site_fract_z
_atom_site_U_iso_or_equiv
_atom_site_thermal_displace_type
_atom_site_occupancy
_atom_site_calc_flag
_atom_site_refinement_flags
_atom_site_disorder_group
Ti Ti 0.5000 0.0000 0.0000 0.0224(8) Uani 1 d S .
Fe Fe 0.5000 0.5000 0.0000 0.0193(7) Uani 0.86 d SP .
Cr Cr 0.5000 0.5000 0.0000 0.0193(7) Uani 0.14 d SP .
P P 0.0699(5) 0.7346(4) 0.2257(4) 0.0172(7) Uani 1 d . .
O1 O -0.2332(15) 0.8076(12) 0.1841(10) 0.026(2) Uani 1 d . .
O2 O 0.2345(16) 0.5485(12) 0.1855(10) 0.029(2) Uani 1 d . .
O3 O 0.1940(15) 0.9164(12) 0.1478(10) 0.025(2) Uani 1 d . .
O4 O 0.0787(16) 0.6565(12) 0.4146(10) 0.027(2) Uani 1 d . .
F5 F 0.4294(14) 0.2214(10) 0.0679(9) 0.028(2) Uani 0.65 d P .
O5 O 0.4294(14) 0.2214(10) 0.0679(9) 0.028(2) Uani 0.35 d P .
OW O 0.1460(16) 0.6592(14) -0.1692(10) 0.032(2) Uani 1 d . .
N N -0.4684(19) 1.2419(14) -0.5039(12) 0.028(2) Uani 1 d . .
H1 H -0.5325(134) 1.3305(15) -0.6041(30) 0.034(21) Uiso 1 calc R .
H2 H -0.3246(38) 1.2696(38) -0.4863(84) 0.034(21) Uiso 1 calc R .
H3 H -0.6007(103) 1.2569(33) -0.4301(58) 0.034(21) Uiso 1 calc R .
C C -0.3818(26) 1.0260(21) -0.4894(18) 0.037(3) Uani 1 d . .
H4 H -0.3019(26) 0.9298(21) -0.3825(18) 0.108(51) Uiso 1 calc R .
H5 H -0.2417(26) 1.0106(21) -0.5721(18) 0.108(51) Uiso 1 calc R .

loop_
_atom_type_symbol
_atom_type_description
_atom_type_scat_dispersion_real
_atom_type_scat_dispersion_imag
_atom_type_scat_source
O O 0.0106 0.0060 'International Tables Vol C Tables 4.2.6.8 and 6.1.1.4'
P P 0.1023 0.0942 'International Tables Vol C Tables 4.2.6.8 and 6.1.1.4'
Ti Ti 0.2776 0.4457 'International Tables Vol C Tables 4.2.6.8 and 6.1.1.4'
Fe Fe 0.3463 0.8444 'International Tables Vol C Tables 4.2.6.8 and 6.1.1.4'
Cr Cr 0.3209 0.6236 'International Tables Vol C Tables 4.2.6.8 and 6.1.1.4'
F F 0.0171 0.0103 'International Tables Vol C Tables 4.2.6.8 and 6.1.1.4'
C C 0.0033 0.0016 'International Tables Vol C Tables 4.2.6.8 and 6.1.1.4'
N N 0.0061 0.0033 'International Tables Vol C Tables 4.2.6.8 and 6.1.1.4'
H H 0.0000 0.0000 'International Tables Vol C Tables 4.2.6.8 and 6.1.1.4'

loop_
_geom_angle_atom_site_label_1
_geom_angle_atom_site_label_2
_geom_angle_atom_site_label_3
_geom_angle
_geom_angle_site_symmetry_1
_geom_angle_site_symmetry_3
_geom_angle_publ_flag
O5 Ti F5 0.0(5) . . ?
O5 Ti O5 180.0 . 2_655 ?
F5 Ti O5 180.0 . 2_655 ?
O5 Ti F5 180.0 . 2_655 ?
F5 Ti F5 180.0 . 2_655 ?
O5 Ti F5 0.0(5) 2_655 2_655 ?
O5 Ti O3 91.8(3) . 2_665 ?
F5 Ti O3 91.8(3) . 2_665 ?
O5 Ti O3 88.2(3) 2_655 2_665 ?
F5 Ti O3 88.2(3) 2_655 2_665 ?
O5 Ti O3 88.2(3) . 1_545 ?
F5 Ti O3 88.2(3) . 1_545 ?
O5 Ti O3 91.8(3) 2_655 1_545 ?
F5 Ti O3 91.8(3) 2_655 1_545 ?
O3 Ti O3 180.0 2_665 1_545 ?
O5 Ti O1 90.1(3) . 1_645 ?
F5 Ti O1 90.1(3) . 1_645 ?
O5 Ti O1 89.9(3) 2_655 1_645 ?
F5 Ti O1 89.9(3) 2_655 1_645 ?
O3 Ti O1 90.2(3) 2_665 1_645 ?
O3 Ti O1 89.8(3) 1_545 1_645 ?
O5 Ti O1 89.9(3) . 2_565 ?
F5 Ti O1 89.9(3) . 2_565 ?
O5 Ti O1 90.1(3) 2_655 2_565 ?
F5 Ti O1 90.1(3) 2_655 2_565 ?
O3 Ti O1 89.8(3) 2_665 2_565 ?
O3 Ti O1 90.2(3) 1_545 2_565 ?
O1 Ti O1 180.0 1_645 2_565 ?
O5 Fe F5 0.0(5) 2_665 2_665 ?
O5 Fe F5 180.0 2_665 . ?
F5 Fe F5 180.0 2_665 . ?
O5 Fe O5 180.0 2_665 . ?
F5 Fe O5 180.0 2_665 . ?
F5 Fe O5 0.0(5) . . ?
O5 Fe O2 90.6(3) 2_665 . ?
F5 Fe O2 90.6(3) 2_665 . ?
F5 Fe O2 89.4(3) . . ?
O5 Fe O2 89.4(3) . . ?
O5 Fe O2 89.4(3) 2_665 2_665 ?
F5 Fe O2 89.4(3) 2_665 2_665 ?
F5 Fe O2 90.6(3) . 2_665 ?
O5 Fe O2 90.6(3) . 2_665 ?
O2 Fe O2 180.0 . 2_665 ?
O5 Fe OW 89.4(3) 2_665 2_665 ?
F5 Fe OW 89.4(3) 2_665 2_665 ?
F5 Fe OW 90.6(3) . 2_665 ?
O5 Fe OW 90.6(3) . 2_665 ?
O2 Fe OW 90.3(3) . 2_665 ?
O2 Fe OW 89.7(3) 2_665 2_665 ?
O5 Fe OW 90.6(3) 2_665 . ?
F5 Fe OW 90.6(3) 2_665 . ?
F5 Fe OW 89.4(3) . . ?
O5 Fe OW 89.4(3) . . ?
O2 Fe OW 89.7(3) . . ?
O2 Fe OW 90.3(3) 2_665 . ?
OW Fe OW 180.0 2_665 . ?
O5 Cr F5 0.0(5) 2_665 2_665 ?
O5 Cr F5 180.0 2_665 . ?
F5 Cr F5 180.0 2_665 . ?
O5 Cr O5 180.0 2_665 . ?
F5 Cr O5 180.0 2_665 . ?
F5 Cr O5 0.0(5) . . ?
O5 Cr O2 90.6(3) 2_665 . ?
F5 Cr O2 90.6(3) 2_665 . ?
F5 Cr O2 89.4(3) . . ?
O5 Cr O2 89.4(3) . . ?
O5 Cr O2 89.4(3) 2_665 2_665 ?
F5 Cr O2 89.4(3) 2_665 2_665 ?
F5 Cr O2 90.6(3) . 2_665 ?
O5 Cr O2 90.6(3) . 2_665 ?
O2 Cr O2 180.0 . 2_665 ?
O5 Cr OW 89.4(3) 2_665 2_665 ?
F5 Cr OW 89.4(3) 2_665 2_665 ?
F5 Cr OW 90.6(3) . 2_665 ?
O5 Cr OW 90.6(3) . 2_665 ?
O2 Cr OW 90.3(3) . 2_665 ?
O2 Cr OW 89.7(3) 2_665 2_665 ?
O5 Cr OW 90.6(3) 2_665 . ?
F5 Cr OW 90.6(3) 2_665 . ?
F5 Cr OW 89.4(3) . . ?
O5 Cr OW 89.4(3) . . ?
O2 Cr OW 89.7(3) . . ?
O2 Cr OW 90.3(3) 2_665 . ?
OW Cr OW 180.0 2_665 . ?
O1 P O2 111.6(5) . . ?
O1 P O3 111.7(4) . . ?
O2 P O3 113.0(4) . . ?
O1 P O4 105.9(4) . . ?
O2 P O4 107.1(5) . . ?
O3 P O4 107.1(4) . . ?
P O1 Ti 142.1(5) . 1_465 ?
P O2 Fe 136.7(5) . . ?
P O2 Cr 136.7(5) . . ?
Fe O2 Cr 0.0 . . ?
P O3 Ti 141.0(4) . 1_565 ?
Ti F5 Cr 141.7(4) . . ?
Ti F5 Fe 141.7(4) . . ?
Cr F5 Fe 0.0 . . ?
Ti O5 Cr 141.7(4) . . ?
Ti O5 Fe 141.7(4) . . ?
Cr O5 Fe 0.0 . . ?
Cr OW Fe 0.0 . . ?
C N H1 109.5(7) . . ?
C N H2 109.5(6) . . ?
H1 N H2 109.5 . . ?
C N H3 109.5(7) . . ?
H1 N H3 109.5 . . ?
H2 N H3 109.5 . . ?
N C C 110.4(14) . 2_474 ?
N C H4 109.6(7) . . ?
C C H4 109.6(11) 2_474 . ?
N C H5 109.6(7) . . ?
C C H5 109.6(11) 2_474 . ?
H4 C H5 108.1 . . ?

loop_
_geom_bond_atom_site_label_1
_geom_bond_atom_site_label_2
_geom_bond_distance
_geom_bond_site_symmetry_2
_geom_bond_publ_flag
Ti O5 1.910(6) . ?
Ti F5 1.910(6) . ?
Ti O5 1.910(6) 2_655 ?
Ti F5 1.910(6) 2_655 ?
Ti O3 1.983(7) 2_665 ?
Ti O3 1.983(7) 1_545 ?
Ti O1 2.006(8) 1_645 ?
Ti O1 2.006(8) 2_565 ?
Fe O5 2.037(6) 2_665 ?
Fe F5 2.037(6) 2_665 ?
Fe F5 2.037(6) . ?
Fe O5 2.037(6) . ?
Fe O2 2.071(7) . ?
Fe O2 2.071(7) 2_665 ?
Fe OW 2.218(9) 2_665 ?
Fe OW 2.218(9) . ?
Cr O5 2.037(6) 2_665 ?
Cr F5 2.037(6) 2_665 ?
Cr F5 2.037(6) . ?
Cr O5 2.037(6) . ?
Cr O2 2.071(7) . ?
Cr O2 2.071(7) 2_665 ?
Cr OW 2.218(9) 2_665 ?
Cr OW 2.218(9) . ?
P O1 1.519(8) . ?
P O2 1.520(7) . ?
P O3 1.534(8) . ?
P O4 1.555(9) . ?
O1 Ti 2.006(8) 1_465 ?
O3 Ti 1.983(7) 1_565 ?
N C 1.46(2) . ?
N H1 0.89 . ?
N H2 0.89 . ?
N H3 0.89 . ?
C C 1.46(2) 2_474 ?
C H4 0.97 . ?
C H5 0.97 . ?
